data_1564152
loop_
_publ_author_name
'Wang, Yingying'
'Yuan, Zhuangdong'
'Ren, Hong'
'Xu, Weiyu'
'Xu, Jiali'
'Zhang, Huanzhen'
'Sha, Jingquan'
'Zhang, Haifeng'

_publ_section_title
;
 Structures and magnetic properties of two hexanuclear [Co2Ln4]complexes
;
_journal_name_full 'Inorganica Chimica Acta'
_journal_page_first 119786
_journal_paper_doi 10.1016/j.ica.2020.119786
_journal_volume 511
_journal_year 2020
_chemical_formula_sum 'C90 H92 Co2 Dy4 N10 O34'
_chemical_formula_weight 2625.59
_space_group_crystal_system monoclinic
_space_group_IT_number 14
_space_group_name_Hall '-P 2yn'
_space_group_name_H-M_alt 'P 1 21/n 1'
_atom_sites_solution_hydrogens mixed
_cell_angle_alpha 90
_cell_angle_beta 91.158(2)
_cell_angle_gamma 90
_cell_formula_units_Z 2
_cell_length_a 15.2025(12)
_cell_length_b 15.1015(12)
_cell_length_c 20.6849(16)
_cell_measurement_reflns_used 3960
_cell_measurement_temperature 296(2)
_cell_measurement_theta_max 19.80
_cell_measurement_theta_min 2.68
_cell_volume 4747.9(6)
_computing_cell_refinement 'SAINT v7.68A (Bruker, 2009)'
_computing_data_collection 'APEX-II (Bruker, 2009)'
_computing_data_reduction 'SAINT v7.68A (Bruker, 2009)'
_computing_structure_refinement 'SHELXL-2014/7 (Sheldrick, 2014)'
_computing_structure_solution 'ShelXT (Sheldrick, 2015)'
_diffrn_ambient_temperature 296(2)
_diffrn_measured_fraction_theta_full 0.999
_diffrn_measured_fraction_theta_max 0.999
_diffrn_measurement_device_type 'Bruker APEX-II CCD'
_diffrn_measurement_method '\f and \w scans'
_diffrn_radiation_type MoK\a
_diffrn_radiation_wavelength 0.71073
_diffrn_reflns_av_R_equivalents 0.0361
_diffrn_reflns_av_unetI/netI 0.0354
_diffrn_reflns_Laue_measured_fraction_full 0.999
_diffrn_reflns_Laue_measured_fraction_max 0.999
_diffrn_reflns_limit_h_max 11
_diffrn_reflns_limit_h_min -14
_diffrn_reflns_limit_k_max 14
_diffrn_reflns_limit_k_min -14
_diffrn_reflns_limit_l_max 17
_diffrn_reflns_limit_l_min -19
_diffrn_reflns_number 14129
_diffrn_reflns_point_group_measured_fraction_full 0.999
_diffrn_reflns_point_group_measured_fraction_max 0.999
_diffrn_reflns_theta_full 19.831
_diffrn_reflns_theta_max 19.831
_diffrn_reflns_theta_min 1.647
_exptl_absorpt_coefficient_mu 3.539
_exptl_absorpt_correction_T_max 0.588
_exptl_absorpt_correction_T_min 0.498
_exptl_absorpt_correction_type multi-scan
_exptl_absorpt_process_details 'SADABS (Bruker, 2009)'
_exptl_crystal_colour green
_exptl_crystal_density_diffrn 1.837
_exptl_crystal_description block
_exptl_crystal_F_000 2584
_exptl_crystal_size_max 0.200
_exptl_crystal_size_mid 0.180
_exptl_crystal_size_min 0.150
_refine_diff_density_max 0.584
_refine_diff_density_min -0.459
_refine_diff_density_rms 0.075
_refine_ls_extinction_coef .
_refine_ls_extinction_method none
_refine_ls_goodness_of_fit_ref 1.079
_refine_ls_hydrogen_treatment mixed
_refine_ls_matrix_type full
_refine_ls_number_parameters 644
_refine_ls_number_reflns 4330
_refine_ls_number_restraints 1
_refine_ls_restrained_S_all 1.079
_refine_ls_R_factor_all 0.0399
_refine_ls_R_factor_gt 0.0263
_refine_ls_shift/su_max 0.001
_refine_ls_shift/su_mean 0.000
_refine_ls_structure_factor_coef Fsqd
_refine_ls_weighting_details 'w=1/[\s^2^(Fo^2^)+(0.0277P)^2^+2.5281P] where P=(Fo^2^+2Fc^2^)/3'
_refine_ls_weighting_scheme calc
_refine_ls_wR_factor_gt 0.0550
_refine_ls_wR_factor_ref 0.0589
_reflns_Friedel_coverage 0.000
_reflns_Friedel_fraction_full .
_reflns_Friedel_fraction_max .
_reflns_number_gt 3538
_reflns_number_total 4330
_reflns_threshold_expression 'I > 2\s(I)'
_cod_data_source_file ICA-2020-511-119786.cif
_cod_data_source_block t1
_cod_depositor_comments
;
The following automatic conversions were performed:

data item '_exptl_crystal_density_meas' value 'not measured' was
changed to '?' -- the value is perceived as not measured.

Automatic conversion script
Id: cif_fix_values 8369 2020-08-20 11:38:08Z andrius 
;
_cod_original_sg_symbol_H-M 'P 21/n'
_cod_database_code 1564152
_shelx_space_group_comment
;
The symmetry employed for this shelxl refinement is uniquely defined
by the following loop, which should always be used as a source of
symmetry information in preference to the above space-group names.
They are only intended as comments.
;
_shelx_estimated_absorpt_t_min 0.538
_shelx_estimated_absorpt_t_max 0.619

loop_
_space_group_symop_operation_xyz
'x, y, z'
'-x+1/2, y+1/2, -z+1/2'
'-x, -y, -z'
'x-1/2, -y-1/2, z-1/2'

loop_
_atom_site_label
_atom_site_type_symbol
_atom_site_fract_x
_atom_site_fract_y
_atom_site_fract_z
_atom_site_U_iso_or_equiv
_atom_site_adp_type
_atom_site_occupancy
_atom_site_site_symmetry_order
_atom_site_calc_flag
_atom_site_refinement_flags_posn
_atom_site_refinement_flags_adp
_atom_site_refinement_flags_occupancy
_atom_site_disorder_assembly
_atom_site_disorder_group
Dy1 Dy 0.55025(2) 0.08601(2) 0.06250(2) 0.03520(13) Uani 1 1 d . . . . .
Dy2 Dy 0.57783(2) -0.17078(2) 0.07648(2) 0.04143(14) Uani 1 1 d . . . . .
Co1 Co 0.41650(6) 0.25107(6) 0.06490(4) 0.0373(3) Uani 1 1 d . . . . .
O1 O 0.4806(4) -0.0555(3) 0.0471(2) 0.0376(14) Uani 1 1 d . . . . .
O5 O 0.3987(3) 0.1294(3) 0.03998(19) 0.0364(12) Uani 1 1 d . . . . .
O11 O 0.6829(3) 0.1611(3) 0.1044(2) 0.0477(13) Uani 1 1 d . . . . .
O3 O 0.5150(3) 0.2337(3) 0.01011(19) 0.0369(12) Uani 1 1 d . . . . .
O6 O 0.5340(3) 0.0382(3) 0.1666(2) 0.0506(14) Uani 1 1 d . . . . .
O9 O 0.7302(3) -0.1488(4) 0.1082(2) 0.0546(15) Uani 1 1 d . . . . .
O8 O 0.6602(3) -0.0293(3) 0.0750(2) 0.0428(13) Uani 1 1 d . . . . .
O4 O 0.4936(3) 0.2105(3) 0.1307(2) 0.0384(12) Uani 1 1 d . . . . .
N2 N 0.3222(4) 0.2507(4) 0.1236(3) 0.0369(15) Uani 1 1 d . . . . .
O2 O 0.3474(3) 0.2799(3) -0.0087(2) 0.0407(13) Uani 1 1 d . . . . .
O10 O 0.6851(4) 0.1295(3) 0.0029(2) 0.0546(15) Uani 1 1 d . . . . .
N4 N 0.3886(5) -0.1826(5) 0.1629(4) 0.0578(19) Uani 1 1 d . . . . .
O7 O 0.5648(3) -0.1060(3) 0.1795(2) 0.0516(14) Uani 1 1 d . . . . .
O16 O 0.6072(4) -0.2937(3) 0.1413(3) 0.0659(17) Uani 1 1 d . . . . .
O13 O 0.4364(4) -0.2203(3) 0.1233(2) 0.0546(15) Uani 1 1 d . . . . .
N1 N 0.4387(4) 0.3734(4) 0.0772(3) 0.0414(16) Uani 1 1 d . . . . .
N3 N 0.7265(5) 0.1572(4) 0.0526(4) 0.0520(18) Uani 1 1 d . . . . .
C18 C 0.5717(5) 0.3075(5) 0.0011(3) 0.044(2) Uani 1 1 d . . . . .
H18A H 0.5442 0.3477 -0.0297 0.053 Uiso 1 1 calc R U . . .
H18B H 0.6260 0.2866 -0.0174 0.053 Uiso 1 1 calc R U . . .
C10 C 0.2333(5) 0.4902(5) 0.0268(4) 0.047(2) Uani 1 1 d . . . . .
O12 O 0.8032(4) 0.1798(4) 0.0516(3) 0.0762(19) Uani 1 1 d . . . . .
C20 C 0.4919(5) 0.2394(4) 0.1912(3) 0.0363(19) Uani 1 1 d . . . . .
C22 C 0.5713(5) 0.2622(5) 0.2914(4) 0.048(2) Uani 1 1 d . . . . .
H22 H 0.6237 0.2571 0.3151 0.057 Uiso 1 1 calc R U . . .
C21 C 0.5691(5) 0.2339(5) 0.2289(4) 0.047(2) Uani 1 1 d . . . . .
H21 H 0.6197 0.2106 0.2109 0.056 Uiso 1 1 calc R U . . .
C27 C 0.3443(5) 0.3407(5) 0.3159(3) 0.048(2) Uani 1 1 d . . . . .
H27 H 0.2915 0.3467 0.2928 0.058 Uiso 1 1 calc R U . . .
O15 O 0.3622(4) -0.2208(4) 0.2117(3) 0.095(2) Uani 1 1 d . . . . .
C19 C 0.4150(5) 0.2745(4) 0.2185(3) 0.0357(19) Uani 1 1 d . . . . .
C28 C 0.4174(5) 0.3046(4) 0.2857(3) 0.041(2) Uani 1 1 d . . . . .
C31 C 0.2393(5) 0.2190(5) 0.0995(3) 0.040(2) Uani 1 1 d . . . . .
C12 C 0.5938(6) 0.3586(5) 0.0634(3) 0.044(2) Uani 1 1 d . . . . .
C4 C 0.1576(6) 0.4045(6) -0.0572(4) 0.058(2) Uani 1 1 d . . . . .
H4 H 0.1108 0.3980 -0.0864 0.070 Uiso 1 1 calc R U . . .
C1 C 0.3000(5) 0.4206(5) 0.0291(3) 0.045(2) Uani 1 1 d . . . . .
O17 O 0.3737(5) -0.4081(6) 0.1993(4) 0.126(3) Uani 1 1 d D . . . .
C29 C 0.3322(5) 0.2648(4) 0.1854(4) 0.041(2) Uani 1 1 d . . . . .
H29 H 0.2816 0.2688 0.2099 0.049 Uiso 1 1 calc R U . . .
C30 C 0.2417(5) 0.1360(6) 0.0694(3) 0.045(2) Uani 1 1 d . . . . .
C37 C 0.5445(5) -0.0305(6) 0.2007(4) 0.049(2) Uani 1 1 d . . . . .
C36 C 0.3265(5) 0.0857(5) 0.0696(3) 0.047(2) Uani 1 1 d . . . . .
H36A H 0.3431 0.0724 0.1141 0.056 Uiso 1 1 calc R U . . .
H36B H 0.3166 0.0297 0.0476 0.056 Uiso 1 1 calc R U . . .
C23 C 0.4973(6) 0.2989(5) 0.3215(4) 0.048(2) Uani 1 1 d . . . . .
C5 C 0.1617(5) 0.4817(5) -0.0175(4) 0.052(2) Uani 1 1 d . . . . .
C24 C 0.5006(6) 0.3271(6) 0.3863(4) 0.066(3) Uani 1 1 d . . . . .
H24 H 0.5528 0.3229 0.4103 0.079 Uiso 1 1 calc R U . . .
C11 C 0.3831(6) 0.4350(5) 0.0628(3) 0.048(2) Uani 1 1 d . . . . .
H11 H 0.3973 0.4926 0.0749 0.058 Uiso 1 1 calc R U . . .
C35 C 0.1624(7) 0.1016(6) 0.0465(4) 0.068(3) Uani 1 1 d . . . . .
H35 H 0.1615 0.0459 0.0272 0.081 Uiso 1 1 calc R U . . .
C3 C 0.2193(5) 0.3408(5) -0.0536(4) 0.049(2) Uani 1 1 d . . . . .
H3 H 0.2144 0.2921 -0.0810 0.059 Uiso 1 1 calc R U . . .
C13 C 0.5263(6) 0.3963(5) 0.0987(4) 0.044(2) Uani 1 1 d . . . . .
C14 C 0.5446(6) 0.4462(5) 0.1527(4) 0.052(2) Uani 1 1 d . . . . .
H14 H 0.4992 0.4691 0.1771 0.063 Uiso 1 1 calc R U . . .
N5 N 0.6081(6) -0.3101(6) 0.2500(4) 0.087(3) Uani 1 1 d . . . . .
C2 C 0.2907(5) 0.3458(6) -0.0101(3) 0.042(2) Uani 1 1 d . . . . .
C33 C 0.0849(6) 0.2313(8) 0.0798(4) 0.078(3) Uani 1 1 d . . . . .
H33 H 0.0328 0.2633 0.0824 0.093 Uiso 1 1 calc R U . . .
C17 C 0.6801(6) 0.3745(5) 0.0833(4) 0.055(2) Uani 1 1 d . . . . .
H17 H 0.7261 0.3504 0.0602 0.066 Uiso 1 1 calc R U . . .
C16 C 0.6981(6) 0.4262(6) 0.1373(4) 0.062(2) Uani 1 1 d . . . . .
H16 H 0.7561 0.4360 0.1507 0.074 Uiso 1 1 calc R U . . .
C15 C 0.6310(7) 0.4622(5) 0.1707(4) 0.065(3) Uani 1 1 d . . . . .
H15 H 0.6435 0.4983 0.2062 0.078 Uiso 1 1 calc R U . . .
C9 C 0.2374(6) 0.5652(6) 0.0677(4) 0.062(2) Uani 1 1 d . . . . .
H9 H 0.2831 0.5709 0.0980 0.074 Uiso 1 1 calc R U . . .
C34 C 0.0846(7) 0.1483(9) 0.0517(4) 0.081(3) Uani 1 1 d . . . . .
H34 H 0.0321 0.1238 0.0364 0.097 Uiso 1 1 calc R U . . .
C25 C 0.4268(7) 0.3607(6) 0.4139(4) 0.076(3) Uani 1 1 d . . . . .
H25 H 0.4292 0.3791 0.4568 0.092 Uiso 1 1 calc R U . . .
C39 C 0.7261(6) -0.0669(6) 0.1039(4) 0.046(2) Uani 1 1 d . . . . .
C8 C 0.1740(7) 0.6298(6) 0.0624(5) 0.083(3) Uani 1 1 d . . . . .
H8 H 0.1777 0.6798 0.0887 0.100 Uiso 1 1 calc R U . . .
C26 C 0.3495(6) 0.3676(6) 0.3796(4) 0.065(3) Uani 1 1 d . . . . .
H26 H 0.3000 0.3906 0.3992 0.078 Uiso 1 1 calc R U . . .
C32 C 0.1625(6) 0.2670(6) 0.1040(4) 0.057(2) Uani 1 1 d . . . . .
H32 H 0.1629 0.3228 0.1230 0.069 Uiso 1 1 calc R U . . .
C7 C 0.1040(7) 0.6211(7) 0.0181(5) 0.082(3) Uani 1 1 d . . . . .
H7 H 0.0610 0.6649 0.0152 0.098 Uiso 1 1 calc R U . . .
C41 C 0.5728(7) -0.3167(6) 0.1922(6) 0.077(3) Uani 1 1 d . . . . .
H41 H 0.5167 -0.3409 0.1891 0.092 Uiso 1 1 calc R U . . .
C6 C 0.0985(6) 0.5499(6) -0.0204(4) 0.071(3) Uani 1 1 d . . . . .
H6 H 0.0516 0.5453 -0.0498 0.085 Uiso 1 1 calc R U . . .
C38 C 0.5275(7) -0.0240(6) 0.2726(3) 0.093(4) Uani 1 1 d . . . . .
H38A H 0.5826 -0.0238 0.2961 0.140 Uiso 1 1 calc R U . . .
H38B H 0.4931 -0.0739 0.2859 0.140 Uiso 1 1 calc R U . . .
H38C H 0.4961 0.0297 0.2813 0.140 Uiso 1 1 calc R U . . .
C40 C 0.7976(6) -0.0119(6) 0.1341(5) 0.095(3) Uani 1 1 d . . . . .
H40A H 0.7728 0.0285 0.1646 0.143 Uiso 1 1 calc R U . . .
H40B H 0.8269 0.0208 0.1011 0.143 Uiso 1 1 calc R U . . .
H40C H 0.8392 -0.0498 0.1561 0.143 Uiso 1 1 calc R U . . .
C44 C 0.3221(12) -0.4376(9) 0.2535(6) 0.159(6) Uani 1 1 d . . . . .
H44A H 0.3483 -0.4917 0.2703 0.190 Uiso 1 1 calc R U . . .
H44B H 0.3271 -0.3933 0.2874 0.190 Uiso 1 1 calc R U . . .
C45 C 0.2309(10) -0.4538(11) 0.2411(7) 0.177(7) Uani 1 1 d . . . . .
H45A H 0.2242 -0.5072 0.2163 0.266 Uiso 1 1 calc R U . . .
H45B H 0.2060 -0.4050 0.2174 0.266 Uiso 1 1 calc R U . . .
H45C H 0.2013 -0.4601 0.2814 0.266 Uiso 1 1 calc R U . . .
C43 C 0.5577(8) -0.3322(10) 0.3054(5) 0.170(7) Uani 1 1 d . . . . .
H43A H 0.5374 -0.2788 0.3255 0.255 Uiso 1 1 calc R U . . .
H43B H 0.5938 -0.3647 0.3357 0.255 Uiso 1 1 calc R U . . .
H43C H 0.5081 -0.3677 0.2923 0.255 Uiso 1 1 calc R U . . .
C42 C 0.6908(8) -0.2675(10) 0.2579(6) 0.170(7) Uani 1 1 d . . . . .
H42A H 0.7370 -0.3092 0.2499 0.256 Uiso 1 1 calc R U . . .
H42B H 0.6968 -0.2454 0.3013 0.256 Uiso 1 1 calc R U . . .
H42C H 0.6944 -0.2192 0.2280 0.256 Uiso 1 1 calc R U . . .
O14 O 0.3682(4) -0.1031(4) 0.1537(2) 0.0636(16) Uani 1 1 d . . . . .
H1 H 0.443(4) -0.056(4) 0.072(3) 0.01(2) Uiso 1 1 d . . . . .
H17A H 0.36(3) -0.347(11) 0.20(2) 1.0(4) Uiso 1 1 d D . . . .

loop_
_atom_site_aniso_label
_atom_site_aniso_U_11
_atom_site_aniso_U_22
_atom_site_aniso_U_33
_atom_site_aniso_U_23
_atom_site_aniso_U_13
_atom_site_aniso_U_12
Dy1 0.0475(2) 0.0321(2) 0.0259(2) -0.00017(16) -0.00249(17) -0.00094(18)
Dy2 0.0561(3) 0.0367(2) 0.0313(2) 0.00336(17) -0.00330(19) 0.0005(2)
Co1 0.0461(7) 0.0343(6) 0.0315(6) 0.0011(5) -0.0018(5) -0.0002(5)
O1 0.051(4) 0.035(3) 0.027(3) -0.003(2) 0.006(3) -0.002(3)
O5 0.048(3) 0.030(3) 0.031(3) 0.000(2) 0.004(3) -0.006(2)
O11 0.048(3) 0.054(4) 0.042(3) -0.007(3) 0.002(3) -0.003(3)
O3 0.046(3) 0.033(3) 0.032(3) 0.002(2) 0.003(2) -0.011(3)
O6 0.082(4) 0.039(3) 0.030(3) 0.006(3) 0.006(3) 0.005(3)
O9 0.067(4) 0.039(4) 0.058(3) -0.001(3) -0.017(3) 0.008(3)
O8 0.054(4) 0.036(3) 0.038(3) 0.002(2) -0.005(3) 0.004(3)
O4 0.053(3) 0.036(3) 0.026(3) -0.003(2) -0.001(3) 0.005(2)
N2 0.039(4) 0.040(4) 0.031(4) 0.000(3) -0.003(3) 0.002(3)
O2 0.050(3) 0.038(3) 0.033(3) 0.003(2) -0.008(3) 0.009(3)
O10 0.067(4) 0.062(4) 0.035(3) -0.002(3) -0.002(3) -0.004(3)
N4 0.068(5) 0.044(6) 0.061(5) 0.012(5) 0.002(4) 0.007(4)
O7 0.077(4) 0.044(4) 0.033(3) 0.003(3) -0.002(3) 0.004(3)
O16 0.088(5) 0.053(4) 0.057(4) 0.018(3) 0.007(4) 0.010(3)
O13 0.062(4) 0.053(4) 0.049(3) -0.010(3) 0.018(3) -0.002(3)
N1 0.050(5) 0.040(4) 0.034(4) -0.002(3) -0.005(3) -0.002(4)
N3 0.053(6) 0.045(5) 0.058(6) 0.001(4) 0.003(5) -0.005(4)
C18 0.042(5) 0.049(5) 0.042(5) 0.006(4) 0.003(4) -0.012(4)
C10 0.056(6) 0.040(6) 0.045(5) 0.001(4) 0.008(5) 0.007(5)
O12 0.046(4) 0.104(5) 0.079(4) 0.002(4) 0.004(4) -0.020(4)
C20 0.047(6) 0.029(5) 0.033(5) 0.006(4) -0.003(5) -0.004(4)
C22 0.050(6) 0.056(6) 0.037(5) -0.009(4) -0.014(5) -0.004(5)
C21 0.038(5) 0.059(6) 0.042(5) -0.011(4) -0.007(5) 0.012(4)
C27 0.050(6) 0.058(6) 0.037(5) -0.010(4) 0.000(4) -0.001(5)
O15 0.116(6) 0.089(5) 0.081(5) 0.038(4) 0.048(4) 0.015(4)
C19 0.039(5) 0.034(5) 0.034(5) 0.000(4) 0.000(5) -0.003(4)
C28 0.052(6) 0.033(5) 0.040(5) -0.007(4) 0.008(5) -0.004(4)
C31 0.036(6) 0.058(6) 0.026(4) 0.010(4) 0.001(4) -0.004(5)
C12 0.053(6) 0.034(5) 0.043(5) 0.002(4) -0.006(5) -0.006(5)
C4 0.058(6) 0.061(7) 0.055(6) 0.005(5) -0.007(5) -0.005(6)
C1 0.056(6) 0.043(6) 0.036(5) 0.006(4) -0.003(5) 0.000(5)
O17 0.124(6) 0.119(7) 0.135(7) -0.006(5) 0.010(6) -0.009(5)
C29 0.054(6) 0.031(5) 0.038(5) -0.004(4) 0.007(5) -0.005(4)
C30 0.043(6) 0.059(6) 0.032(5) 0.005(4) 0.002(4) -0.009(5)
C37 0.059(6) 0.053(7) 0.036(6) -0.006(5) -0.005(4) -0.001(5)
C36 0.060(6) 0.045(5) 0.036(5) 0.000(4) 0.005(4) -0.020(5)
C23 0.047(6) 0.056(6) 0.042(6) -0.009(4) 0.001(5) -0.001(4)
C5 0.049(6) 0.049(7) 0.059(6) 0.008(5) -0.004(5) 0.012(5)
C24 0.067(7) 0.091(7) 0.040(6) -0.019(5) -0.013(5) 0.010(6)
C11 0.067(7) 0.037(6) 0.041(5) 0.000(4) 0.005(5) -0.005(5)
C35 0.069(7) 0.096(8) 0.038(5) -0.005(5) 0.000(5) -0.038(7)
C3 0.058(6) 0.038(5) 0.051(5) 0.008(4) -0.006(5) 0.011(5)
C13 0.059(6) 0.030(5) 0.042(5) -0.003(4) -0.002(5) 0.003(5)
C14 0.052(6) 0.045(6) 0.060(6) -0.008(5) -0.001(5) -0.003(4)
N5 0.084(7) 0.126(8) 0.051(6) 0.031(5) -0.006(5) 0.021(6)
C2 0.046(6) 0.053(6) 0.026(5) 0.015(4) -0.005(5) 0.003(5)
C33 0.055(7) 0.118(10) 0.060(6) 0.022(6) -0.010(6) 0.008(7)
C17 0.053(7) 0.047(6) 0.064(6) 0.000(5) 0.000(5) -0.009(5)
C16 0.053(6) 0.059(6) 0.072(6) -0.007(5) -0.009(6) -0.016(5)
C15 0.083(8) 0.046(6) 0.064(6) -0.015(5) -0.012(6) -0.012(6)
C9 0.070(7) 0.052(6) 0.063(6) -0.004(5) -0.004(5) 0.018(5)
C34 0.046(7) 0.138(11) 0.058(7) 0.008(7) -0.011(5) -0.023(7)
C25 0.087(8) 0.101(8) 0.041(6) -0.034(5) 0.000(6) 0.007(6)
C39 0.049(6) 0.044(7) 0.045(5) -0.007(4) -0.002(5) 0.003(5)
C8 0.100(9) 0.066(7) 0.083(7) -0.012(6) 0.006(7) 0.030(7)
C26 0.063(7) 0.086(7) 0.047(6) -0.027(5) 0.003(5) 0.007(5)
C32 0.051(6) 0.071(7) 0.049(5) 0.010(5) 0.001(5) 0.007(6)
C7 0.068(7) 0.072(8) 0.105(8) 0.008(7) 0.007(7) 0.029(6)
C41 0.081(8) 0.061(7) 0.088(8) 0.030(6) 0.018(7) 0.005(5)
C6 0.074(7) 0.064(7) 0.074(7) -0.002(6) -0.008(6) 0.022(6)
C38 0.179(11) 0.075(7) 0.026(5) -0.004(4) 0.001(6) 0.025(7)
C40 0.089(8) 0.063(7) 0.131(9) -0.001(6) -0.053(7) 0.003(6)
C44 0.24(2) 0.125(12) 0.109(11) 0.038(9) 0.070(14) -0.020(13)
C45 0.153(14) 0.219(18) 0.163(15) 0.054(12) 0.070(13) -0.030(14)
C43 0.172(14) 0.272(19) 0.068(8) 0.065(10) 0.036(9) 0.076(13)
C42 0.104(11) 0.270(19) 0.135(11) 0.073(11) -0.059(9) -0.065(12)
O14 0.067(4) 0.060(5) 0.064(4) 0.010(3) 0.014(3) 0.000(3)

loop_
_atom_type_symbol
_atom_type_description
_atom_type_scat_dispersion_real
_atom_type_scat_dispersion_imag
_atom_type_scat_source
C C 0.0033 0.0016 'International Tables Vol C Tables 4.2.6.8 and 6.1.1.4'
H H 0.0000 0.0000 'International Tables Vol C Tables 4.2.6.8 and 6.1.1.4'
N N 0.0061 0.0033 'International Tables Vol C Tables 4.2.6.8 and 6.1.1.4'
O O 0.0106 0.0060 'International Tables Vol C Tables 4.2.6.8 and 6.1.1.4'
Co Co 0.3494 0.9721 'International Tables Vol C Tables 4.2.6.8 and 6.1.1.4'
Dy Dy -0.1892 4.4098 'International Tables Vol C Tables 4.2.6.8 and 6.1.1.4'

loop_
_geom_angle_atom_site_label_1
_geom_angle_atom_site_label_2
_geom_angle_atom_site_label_3
_geom_angle
_geom_angle_site_symmetry_1
_geom_angle_site_symmetry_3
O6 Dy1 O1 145.28(18) . 3_655
O6 Dy1 O1 77.80(17) . .
O1 Dy1 O1 67.6(2) 3_655 .
O6 Dy1 O8 76.14(16) . .
O1 Dy1 O8 94.94(16) 3_655 .
O1 Dy1 O8 71.11(17) . .
O6 Dy1 O5 98.36(16) . .
O1 Dy1 O5 72.42(17) 3_655 .
O1 Dy1 O5 78.53(16) . .
O8 Dy1 O5 149.63(15) . .
O6 Dy1 O11 85.27(18) . .
O1 Dy1 O11 125.22(19) 3_655 .
O1 Dy1 O11 144.46(16) . .
O8 Dy1 O11 74.61(16) . .
O5 Dy1 O11 135.34(15) . .
O6 Dy1 O10 130.65(18) . .
O1 Dy1 O10 74.10(19) 3_655 .
O1 Dy1 O10 122.09(19) . .
O8 Dy1 O10 70.78(16) . .
O5 Dy1 O10 128.17(16) . .
O11 Dy1 O10 51.46(17) . .
O6 Dy1 O4 70.33(15) . .
O1 Dy1 O4 128.56(15) 3_655 .
O1 Dy1 O4 125.78(17) . .
O8 Dy1 O4 136.15(15) . .
O5 Dy1 O4 64.63(14) . .
O11 Dy1 O4 75.24(16) . .
O10 Dy1 O4 111.95(16) . .
O6 Dy1 O3 130.87(15) . .
O1 Dy1 O3 73.94(14) 3_655 .
O1 Dy1 O3 129.61(15) . .
O8 Dy1 O3 144.89(15) . .
O5 Dy1 O3 59.26(14) . .
O11 Dy1 O3 84.81(15) . .
O10 Dy1 O3 74.14(15) . .
O4 Dy1 O3 60.59(13) . .
O6 Dy1 N3 107.5(2) . .
O1 Dy1 N3 99.9(2) 3_655 .
O1 Dy1 N3 136.55(19) . .
O8 Dy1 N3 68.76(16) . .
O5 Dy1 N3 139.49(16) . .
O11 Dy1 N3 25.83(16) . .
O10 Dy1 N3 25.78(15) . .
O4 Dy1 N3 95.16(17) . .
O3 Dy1 N3 80.27(16) . .
O6 Dy1 Co1 98.60(13) . .
O1 Dy1 Co1 93.02(12) 3_655 .
O1 Dy1 Co1 114.47(13) . .
O8 Dy1 Co1 171.67(11) . .
O5 Dy1 Co1 36.64(10) . .
O11 Dy1 Co1 98.71(11) . .
O10 Dy1 Co1 109.20(12) . .
O4 Dy1 Co1 35.69(10) . .
O3 Dy1 Co1 36.47(10) . .
N3 Dy1 Co1 107.39(13) . .
O6 Dy1 Dy2 141.37(13) . 3_655
O1 Dy1 Dy2 38.79(12) 3_655 3_655
O1 Dy1 Dy2 88.91(11) . 3_655
O8 Dy1 Dy2 133.47(11) . 3_655
O5 Dy1 Dy2 43.13(10) . 3_655
O11 Dy1 Dy2 122.27(11) . 3_655
O10 Dy1 Dy2 87.12(12) . 3_655
O4 Dy1 Dy2 89.77(10) . 3_655
O3 Dy1 Dy2 41.68(9) . 3_655
N3 Dy1 Dy2 106.96(14) . 3_655
Co1 Dy1 Dy2 54.299(17) . 3_655
O16 Dy2 O1 148.2(2) . .
O16 Dy2 O7 80.16(18) . .
O1 Dy2 O7 82.12(17) . .
O16 Dy2 O9 77.38(19) . .
O1 Dy2 O9 124.15(18) . .
O7 Dy2 O9 78.18(17) . .
O16 Dy2 O3 102.27(17) . 3_655
O1 Dy2 O3 75.46(15) . 3_655
O7 Dy2 O3 139.87(16) . 3_655
O9 Dy2 O3 141.84(16) . 3_655
O16 Dy2 O2 73.02(17) . 3_655
O1 Dy2 O2 130.05(16) . 3_655
O7 Dy2 O2 147.42(16) . 3_655
O9 Dy2 O2 78.20(16) . 3_655
O3 Dy2 O2 65.70(15) 3_655 3_655
O16 Dy2 O8 127.16(18) . .
O1 Dy2 O8 70.96(18) . .
O7 Dy2 O8 72.83(16) . .
O9 Dy2 O8 53.36(17) . .
O3 Dy2 O8 127.55(15) 3_655 .
O2 Dy2 O8 109.39(15) 3_655 .
O16 Dy2 O13 72.16(19) . .
O1 Dy2 O13 77.31(18) . .
O7 Dy2 O13 71.58(17) . .
O9 Dy2 O13 139.95(16) . .
O3 Dy2 O13 71.27(15) 3_655 .
O2 Dy2 O13 115.66(16) 3_655 .
O8 Dy2 O13 134.77(17) . .
O16 Dy2 O5 135.95(17) . 3_655
O1 Dy2 O5 70.74(17) . 3_655
O7 Dy2 O5 141.00(15) . 3_655
O9 Dy2 O5 94.14(15) . 3_655
O3 Dy2 O5 59.20(14) 3_655 3_655
O2 Dy2 O5 62.95(14) 3_655 3_655
O8 Dy2 O5 72.12(14) . 3_655
O13 Dy2 O5 125.86(15) . 3_655
O16 Dy2 C39 100.7(2) . .
O1 Dy2 C39 97.8(2) . .
O7 Dy2 C39 70.45(19) . .
O9 Dy2 C39 26.31(19) . .
O3 Dy2 C39 144.74(18) 3_655 .
O2 Dy2 C39 96.46(19) 3_655 .
O8 Dy2 C39 27.45(18) . .
O13 Dy2 C39 142.03(19) . .
O5 Dy2 C39 85.75(19) 3_655 .
O16 Dy2 Co1 102.58(14) . 3_655
O1 Dy2 Co1 94.19(12) . 3_655
O7 Dy2 Co1 176.11(13) . 3_655
O9 Dy2 Co1 105.03(12) . 3_655
O3 Dy2 Co1 37.12(10) 3_655 3_655
O2 Dy2 Co1 36.41(10) 3_655 3_655
O8 Dy2 Co1 107.19(10) . 3_655
O13 Dy2 Co1 106.48(12) . 3_655
O5 Dy2 Co1 37.43(10) 3_655 3_655
C39 Dy2 Co1 111.44(15) . 3_655
O16 Dy2 Dy1 145.27(14) . 3_655
O1 Dy2 Dy1 38.72(11) . 3_655
O7 Dy2 Dy1 120.70(12) . 3_655
O9 Dy2 Dy1 130.92(12) . 3_655
O3 Dy2 Dy1 43.44(10) 3_655 3_655
O2 Dy2 Dy1 91.78(10) 3_655 3_655
O8 Dy2 Dy1 87.11(12) . 3_655
O13 Dy2 Dy1 87.76(11) . 3_655
O5 Dy2 Dy1 41.24(10) 3_655 3_655
C39 Dy2 Dy1 112.09(18) . 3_655
Co1 Dy2 Dy1 55.554(19) 3_655 3_655
O4 Co1 O2 171.8(2) . .
O4 Co1 N1 96.5(2) . .
O2 Co1 N1 88.7(2) . .
O4 Co1 N2 90.2(2) . .
O2 Co1 N2 95.8(2) . .
N1 Co1 N2 93.0(2) . .
O4 Co1 O3 84.30(19) . .
O2 Co1 O3 89.02(19) . .
N1 Co1 O3 94.2(2) . .
N2 Co1 O3 171.4(2) . .
O4 Co1 O5 88.00(18) . .
O2 Co1 O5 86.08(19) . .
N1 Co1 O5 171.9(2) . .
N2 Co1 O5 93.7(2) . .
O3 Co1 O5 79.52(19) . .
O4 Co1 Dy2 121.02(14) . 3_655
O2 Co1 Dy2 50.76(14) . 3_655
N1 Co1 Dy2 119.30(17) . 3_655
N2 Co1 Dy2 128.63(19) . 3_655
O3 Co1 Dy2 50.56(12) . 3_655
O5 Co1 Dy2 52.71(12) . 3_655
O4 Co1 Dy1 51.26(14) . .
O2 Co1 Dy1 120.60(15) . .
N1 Co1 Dy1 130.3(2) . .
N2 Co1 Dy1 119.57(17) . .
O3 Co1 Dy1 51.88(13) . .
O5 Co1 Dy1 48.86(13) . .
Dy2 Co1 Dy1 70.14(2) 3_655 .
Dy1 O1 Dy2 102.49(19) 3_655 .
Dy1 O1 Dy1 112.4(2) 3_655 .
Dy2 O1 Dy1 110.5(2) . .
Dy1 O1 H1 119(4) 3_655 .
Dy2 O1 H1 107(4) . .
Dy1 O1 H1 105(4) . .
C36 O5 Co1 115.5(4) . .
C36 O5 Dy1 121.8(4) . .
Co1 O5 Dy1 94.50(17) . .
C36 O5 Dy2 130.5(4) . 3_655
Co1 O5 Dy2 89.85(16) . 3_655
Dy1 O5 Dy2 95.63(15) . 3_655
N3 O11 Dy1 96.9(4) . .
C18 O3 Co1 117.0(4) . .
C18 O3 Dy2 123.4(4) . 3_655
Co1 O3 Dy2 92.32(17) . 3_655
C18 O3 Dy1 128.4(4) . .
Co1 O3 Dy1 91.64(16) . .
Dy2 O3 Dy1 94.88(14) 3_655 .
C37 O6 Dy1 140.3(5) . .
C39 O9 Dy2 94.0(5) . .
C39 O8 Dy1 153.4(5) . .
C39 O8 Dy2 90.1(4) . .
Dy1 O8 Dy2 105.88(19) . .
C20 O4 Co1 123.5(4) . .
C20 O4 Dy1 142.1(4) . .
Co1 O4 Dy1 93.05(17) . .
C29 N2 C31 118.8(6) . .
C29 N2 Co1 123.6(5) . .
C31 N2 Co1 116.8(4) . .
C2 O2 Co1 123.2(4) . .
C2 O2 Dy2 143.6(4) . 3_655
Co1 O2 Dy2 92.83(19) . 3_655
N3 O10 Dy1 94.9(4) . .
O15 N4 O13 121.7(7) . .
O15 N4 O14 119.2(8) . .
O13 N4 O14 119.1(7) . .
C37 O7 Dy2 135.6(5) . .
C41 O16 Dy2 129.5(6) . .
N4 O13 Dy2 129.6(5) . .
C11 N1 C13 119.8(6) . .
C11 N1 Co1 123.9(5) . .
C13 N1 Co1 116.0(5) . .
O12 N3 O10 122.7(7) . .
O12 N3 O11 121.2(7) . .
O10 N3 O11 116.1(7) . .
O12 N3 Dy1 173.7(5) . .
O10 N3 Dy1 59.3(4) . .
O11 N3 Dy1 57.3(4) . .
O3 C18 C12 114.1(5) . .
O3 C18 H18A 108.7 . .
C12 C18 H18A 108.7 . .
O3 C18 H18B 108.7 . .
C12 C18 H18B 108.7 . .
H18A C18 H18B 107.6 . .
C5 C10 C9 119.0(8) . .
C5 C10 C1 118.7(7) . .
C9 C10 C1 122.3(8) . .
O4 C20 C21 118.4(7) . .
O4 C20 C19 122.2(6) . .
C21 C20 C19 119.4(7) . .
C21 C22 C23 122.5(7) . .
C21 C22 H22 118.7 . .
C23 C22 H22 118.7 . .
C22 C21 C20 121.0(7) . .
C22 C21 H21 119.5 . .
C20 C21 H21 119.5 . .
C26 C27 C28 120.8(7) . .
C26 C27 H27 119.6 . .
C28 C27 H27 119.6 . .
C20 C19 C29 120.0(6) . .
C20 C19 C28 119.5(7) . .
C29 C19 C28 119.4(7) . .
C27 C28 C23 118.3(7) . .
C27 C28 C19 122.8(7) . .
C23 C28 C19 118.9(7) . .
C32 C31 C30 122.0(7) . .
C32 C31 N2 122.9(8) . .
C30 C31 N2 115.1(7) . .
C17 C12 C13 118.3(7) . .
C17 C12 C18 121.8(8) . .
C13 C12 C18 119.7(7) . .
C3 C4 C5 122.1(8) . .
C3 C4 H4 118.9 . .
C5 C4 H4 118.9 . .
C2 C1 C11 118.6(7) . .
C2 C1 C10 120.1(7) . .
C11 C1 C10 120.4(8) . .
C44 O17 H17A 100.00 . .
N2 C29 C19 124.8(7) . .
N2 C29 H29 117.6 . .
C19 C29 H29 117.6 . .
C35 C30 C31 117.2(8) . .
C35 C30 C36 123.6(8) . .
C31 C30 C36 118.9(7) . .
O7 C37 O6 125.3(7) . .
O7 C37 C38 116.5(8) . .
O6 C37 C38 118.2(8) . .
O5 C36 C30 115.7(6) . .
O5 C36 H36A 108.4 . .
C30 C36 H36A 108.4 . .
O5 C36 H36B 108.4 . .
C30 C36 H36B 108.4 . .
H36A C36 H36B 107.4 . .
C24 C23 C22 121.7(8) . .
C24 C23 C28 119.7(8) . .
C22 C23 C28 118.6(7) . .
C6 C5 C10 118.5(8) . .
C6 C5 C4 123.4(9) . .
C10 C5 C4 118.1(7) . .
C25 C24 C23 119.7(8) . .
C25 C24 H24 120.1 . .
C23 C24 H24 120.1 . .
N1 C11 C1 124.5(7) . .
N1 C11 H11 117.8 . .
C1 C11 H11 117.8 . .
C34 C35 C30 121.4(9) . .
C34 C35 H35 119.3 . .
C30 C35 H35 119.3 . .
C4 C3 C2 121.9(8) . .
C4 C3 H3 119.1 . .
C2 C3 H3 119.1 . .
C14 C13 C12 120.8(8) . .
C14 C13 N1 123.8(8) . .
C12 C13 N1 115.2(7) . .
C13 C14 C15 119.5(8) . .
C13 C14 H14 120.3 . .
C15 C14 H14 120.3 . .
C41 N5 C42 119.1(9) . .
C41 N5 C43 120.0(10) . .
C42 N5 C43 120.0(10) . .
O2 C2 C1 122.6(7) . .
O2 C2 C3 118.3(7) . .
C1 C2 C3 119.1(8) . .
C32 C33 C34 120.2(9) . .
C32 C33 H33 119.9 . .
C34 C33 H33 119.9 . .
C16 C17 C12 120.5(8) . .
C16 C17 H17 119.7 . .
C12 C17 H17 119.7 . .
C15 C16 C17 119.8(8) . .
C15 C16 H16 120.1 . .
C17 C16 H16 120.1 . .
C16 C15 C14 121.0(8) . .
C16 C15 H15 119.5 . .
C14 C15 H15 119.5 . .
C8 C9 C10 119.9(8) . .
C8 C9 H9 120.0 . .
C10 C9 H9 120.0 . .
C33 C34 C35 120.0(9) . .
C33 C34 H34 120.0 . .
C35 C34 H34 120.0 . .
C26 C25 C24 121.1(8) . .
C26 C25 H25 119.4 . .
C24 C25 H25 119.4 . .
O9 C39 O8 120.7(7) . .
O9 C39 C40 119.2(8) . .
O8 C39 C40 120.2(8) . .
O9 C39 Dy2 59.7(4) . .
O8 C39 Dy2 62.4(4) . .
C40 C39 Dy2 166.8(6) . .
C9 C8 C7 120.6(9) . .
C9 C8 H8 119.7 . .
C7 C8 H8 119.7 . .
C25 C26 C27 120.4(8) . .
C25 C26 H26 119.8 . .
C27 C26 H26 119.8 . .
C31 C32 C33 119.2(9) . .
C31 C32 H32 120.4 . .
C33 C32 H32 120.4 . .
C6 C7 C8 120.2(9) . .
C6 C7 H7 119.9 . .
C8 C7 H7 119.9 . .
O16 C41 N5 126.0(10) . .
O16 C41 H41 117.0 . .
N5 C41 H41 117.0 . .
C7 C6 C5 121.8(9) . .
C7 C6 H6 119.1 . .
C5 C6 H6 119.1 . .
C37 C38 H38A 109.5 . .
C37 C38 H38B 109.5 . .
H38A C38 H38B 109.5 . .
C37 C38 H38C 109.5 . .
H38A C38 H38C 109.5 . .
H38B C38 H38C 109.5 . .
C39 C40 H40A 109.5 . .
C39 C40 H40B 109.5 . .
H40A C40 H40B 109.5 . .
C39 C40 H40C 109.5 . .
H40A C40 H40C 109.5 . .
H40B C40 H40C 109.5 . .
C45 C44 O17 116.9(13) . .
C45 C44 H44A 108.1 . .
O17 C44 H44A 108.1 . .
C45 C44 H44B 108.1 . .
O17 C44 H44B 108.1 . .
H44A C44 H44B 107.3 . .
C44 C45 H45A 109.5 . .
C44 C45 H45B 109.5 . .
H45A C45 H45B 109.5 . .
C44 C45 H45C 109.5 . .
H45A C45 H45C 109.5 . .
H45B C45 H45C 109.5 . .
N5 C43 H43A 109.5 . .
N5 C43 H43B 109.5 . .
H43A C43 H43B 109.5 . .
N5 C43 H43C 109.5 . .
H43A C43 H43C 109.5 . .
H43B C43 H43C 109.5 . .
N5 C42 H42A 109.5 . .
N5 C42 H42B 109.5 . .
H42A C42 H42B 109.5 . .
N5 C42 H42C 109.5 . .
H42A C42 H42C 109.5 . .
H42B C42 H42C 109.5 . .

loop_
_geom_bond_atom_site_label_1
_geom_bond_atom_site_label_2
_geom_bond_distance
_geom_bond_site_symmetry_2
Dy1 O6 2.289(5) .
Dy1 O1 2.351(5) 3_655
Dy1 O1 2.404(5) .
Dy1 O8 2.423(5) .
Dy1 O5 2.431(4) .
Dy1 O11 2.456(5) .
Dy1 O10 2.501(5) .
Dy1 O4 2.514(4) .
Dy1 O3 2.533(4) .
Dy1 N3 2.898(8) .
Dy1 Co1 3.2179(10) .
Dy1 Dy2 3.6700(5) 3_655
Dy2 O16 2.328(5) .
Dy2 O1 2.355(5) .
Dy2 O7 2.357(5) .
Dy2 O9 2.418(5) .
Dy2 O3 2.449(4) 3_655
Dy2 O2 2.457(5) 3_655
Dy2 O8 2.477(5) .
Dy2 O13 2.492(5) .
Dy2 O5 2.521(4) 3_655
Dy2 C39 2.795(8) .
Dy2 Co1 3.1688(9) 3_655
Dy2 Dy1 3.6700(5) 3_655
Co1 O4 1.880(4) .
Co1 O2 1.883(4) .
Co1 N1 1.894(6) .
Co1 N2 1.897(5) .
Co1 O3 1.914(4) .
Co1 O5 1.926(4) .
Co1 Dy2 3.1687(9) 3_655
O1 Dy1 2.351(5) 3_655
O1 H1 0.77(5) .
O5 C36 1.429(7) .
O5 Dy2 2.521(4) 3_655
O11 N3 1.272(7) .
O3 C18 1.423(7) .
O3 Dy2 2.449(4) 3_655
O6 C37 1.263(9) .
O9 C39 1.242(8) .
O8 C39 1.288(8) .
O4 C20 1.325(7) .
N2 C29 1.303(8) .
N2 C31 1.429(9) .
O2 C2 1.317(8) .
O2 Dy2 2.457(5) 3_655
O10 N3 1.265(7) .
N4 O15 1.236(8) .
N4 O13 1.244(7) .
N4 O14 1.254(7) .
O7 C37 1.262(9) .
O16 C41 1.235(9) .
N1 C11 1.288(9) .
N1 C13 1.438(9) .
N3 O12 1.217(7) .
C18 C12 1.533(9) .
C18 H18A 0.9700 .
C18 H18B 0.9700 .
C10 C5 1.413(10) .
C10 C9 1.414(10) .
C10 C1 1.461(10) .
C20 C21 1.399(9) .
C20 C19 1.411(9) .
C22 C21 1.361(9) .
C22 C23 1.411(10) .
C22 H22 0.9300 .
C21 H21 0.9300 .
C27 C26 1.379(9) .
C27 C28 1.396(9) .
C27 H27 0.9300 .
C19 C29 1.428(9) .
C19 C28 1.464(9) .
C28 C23 1.412(10) .
C31 C32 1.380(10) .
C31 C30 1.399(10) .
C12 C17 1.388(10) .
C12 C13 1.394(10) .
C4 C3 1.344(10) .
C4 C5 1.427(10) .
C4 H4 0.9300 .
C1 C2 1.396(10) .
C1 C11 1.446(10) .
O17 C44 1.452(14) .
O17 H17A 0.97(2) .
C29 H29 0.9300 .
C30 C35 1.388(10) .
C30 C36 1.497(10) .
C37 C38 1.518(10) .
C36 H36A 0.9700 .
C36 H36B 0.9700 .
C23 C24 1.407(10) .
C5 C6 1.409(11) .
C24 C25 1.367(11) .
C24 H24 0.9300 .
C11 H11 0.9300 .
C35 C34 1.383(12) .
C35 H35 0.9300 .
C3 C2 1.398(10) .
C3 H3 0.9300 .
C13 C14 1.372(10) .
C14 C15 1.379(11) .
C14 H14 0.9300 .
N5 C41 1.304(11) .
N5 C42 1.419(12) .
N5 C43 1.430(12) .
C33 C32 1.380(11) .
C33 C34 1.382(13) .
C33 H33 0.9300 .
C17 C16 1.385(10) .
C17 H17 0.9300 .
C16 C15 1.357(11) .
C16 H16 0.9300 .
C15 H15 0.9300 .
C9 C8 1.374(11) .
C9 H9 0.9300 .
C34 H34 0.9300 .
C25 C26 1.364(10) .
C25 H25 0.9300 .
C39 C40 1.495(10) .
C8 C7 1.398(12) .
C8 H8 0.9300 .
C26 H26 0.9300 .
C32 H32 0.9300 .
C7 C6 1.339(11) .
C7 H7 0.9300 .
C41 H41 0.9300 .
C6 H6 0.9300 .
C38 H38A 0.9600 .
C38 H38B 0.9600 .
C38 H38C 0.9600 .
C40 H40A 0.9600 .
C40 H40B 0.9600 .
C40 H40C 0.9600 .
C44 C45 1.425(18) .
C44 H44A 0.9700 .
C44 H44B 0.9700 .
C45 H45A 0.9600 .
C45 H45B 0.9600 .
C45 H45C 0.9600 .
C43 H43A 0.9600 .
C43 H43B 0.9600 .
C43 H43C 0.9600 .
C42 H42A 0.9600 .
C42 H42B 0.9600 .
C42 H42C 0.9600 .

loop_
_geom_torsion_atom_site_label_1
_geom_torsion_atom_site_label_2
_geom_torsion_atom_site_label_3
_geom_torsion_atom_site_label_4
_geom_torsion
_geom_torsion_site_symmetry_1
_geom_torsion_site_symmetry_2
_geom_torsion_site_symmetry_3
_geom_torsion_site_symmetry_4
N1 Co1 O4 C20 52.5(5) . . . .
N2 Co1 O4 C20 -40.5(5) . . . .
O3 Co1 O4 C20 146.2(5) . . . .
O5 Co1 O4 C20 -134.2(5) . . . .
Dy2 Co1 O4 C20 -177.4(4) 3_655 . . .
Dy1 Co1 O4 C20 -169.5(5) . . . .
N1 Co1 O4 Dy1 -138.0(2) . . . .
N2 Co1 O4 Dy1 129.0(2) . . . .
O3 Co1 O4 Dy1 -44.34(16) . . . .
O5 Co1 O4 Dy1 35.32(17) . . . .
Dy2 Co1 O4 Dy1 -7.94(19) 3_655 . . .
O4 Co1 N2 C29 30.4(5) . . . .
O2 Co1 N2 C29 -155.1(5) . . . .
N1 Co1 N2 C29 -66.1(6) . . . .
O5 Co1 N2 C29 118.5(5) . . . .
Dy2 Co1 N2 C29 161.9(4) 3_655 . . .
Dy1 Co1 N2 C29 74.6(6) . . . .
O4 Co1 N2 C31 -139.0(5) . . . .
O2 Co1 N2 C31 35.4(5) . . . .
N1 Co1 N2 C31 124.5(5) . . . .
O5 Co1 N2 C31 -51.0(5) . . . .
Dy2 Co1 N2 C31 -7.5(6) 3_655 . . .
Dy1 Co1 N2 C31 -94.9(5) . . . .
N1 Co1 O2 C2 -43.5(5) . . . .
N2 Co1 O2 C2 49.3(5) . . . .
O3 Co1 O2 C2 -137.8(5) . . . .
O5 Co1 O2 C2 142.7(5) . . . .
Dy2 Co1 O2 C2 -174.1(6) 3_655 . . .
Dy1 Co1 O2 C2 178.9(5) . . . .
N1 Co1 O2 Dy2 130.5(2) . . . 3_655
N2 Co1 O2 Dy2 -136.6(2) . . . 3_655
O3 Co1 O2 Dy2 36.27(17) . . . 3_655
O5 Co1 O2 Dy2 -43.29(17) . . . 3_655
Dy1 Co1 O2 Dy2 -7.1(2) . . . 3_655
O15 N4 O13 Dy2 -129.8(7) . . . .
O14 N4 O13 Dy2 48.8(9) . . . .
O4 Co1 N1 C11 -153.3(6) . . . .
O2 Co1 N1 C11 33.1(6) . . . .
N2 Co1 N1 C11 -62.7(6) . . . .
O3 Co1 N1 C11 122.0(6) . . . .
Dy2 Co1 N1 C11 75.5(6) 3_655 . . .
Dy1 Co1 N1 C11 163.5(5) . . . .
O4 Co1 N1 C13 32.3(5) . . . .
O2 Co1 N1 C13 -141.3(5) . . . .
N2 Co1 N1 C13 122.9(5) . . . .
O3 Co1 N1 C13 -52.4(5) . . . .
Dy2 Co1 N1 C13 -98.9(5) 3_655 . . .
Dy1 Co1 N1 C13 -10.9(6) . . . .
Dy1 O10 N3 O12 172.9(6) . . . .
Dy1 O10 N3 O11 -7.7(6) . . . .
Dy1 O11 N3 O12 -172.8(6) . . . .
Dy1 O11 N3 O10 7.8(6) . . . .
Co1 O3 C18 C12 43.5(7) . . . .
Dy2 O3 C18 C12 156.4(5) 3_655 . . .
Dy1 O3 C18 C12 -72.9(7) . . . .
Co1 O4 C20 C21 -154.9(5) . . . .
Dy1 O4 C20 C21 42.3(10) . . . .
Co1 O4 C20 C19 25.6(8) . . . .
Dy1 O4 C20 C19 -137.1(6) . . . .
C23 C22 C21 C20 -0.5(11) . . . .
O4 C20 C21 C22 -179.7(6) . . . .
C19 C20 C21 C22 -0.2(10) . . . .
O4 C20 C19 C29 11.7(10) . . . .
C21 C20 C19 C29 -167.7(6) . . . .
O4 C20 C19 C28 179.5(6) . . . .
C21 C20 C19 C28 0.0(10) . . . .
C26 C27 C28 C23 -1.9(11) . . . .
C26 C27 C28 C19 179.6(7) . . . .
C20 C19 C28 C27 179.4(7) . . . .
C29 C19 C28 C27 -12.7(10) . . . .
C20 C19 C28 C23 0.9(10) . . . .
C29 C19 C28 C23 168.8(6) . . . .
C29 N2 C31 C32 63.3(9) . . . .
Co1 N2 C31 C32 -126.7(6) . . . .
C29 N2 C31 C30 -118.2(7) . . . .
Co1 N2 C31 C30 51.8(7) . . . .
O3 C18 C12 C17 125.8(7) . . . .
O3 C18 C12 C13 -59.3(9) . . . .
C5 C10 C1 C2 -2.5(10) . . . .
C9 C10 C1 C2 177.0(7) . . . .
C5 C10 C1 C11 166.5(7) . . . .
C9 C10 C1 C11 -14.0(11) . . . .
C31 N2 C29 C19 163.4(7) . . . .
Co1 N2 C29 C19 -5.9(9) . . . .
C20 C19 C29 N2 -22.3(10) . . . .
C28 C19 C29 N2 169.9(6) . . . .
C32 C31 C30 C35 -2.9(10) . . . .
N2 C31 C30 C35 178.6(6) . . . .
C32 C31 C30 C36 -176.8(6) . . . .
N2 C31 C30 C36 4.8(9) . . . .
Dy2 O7 C37 O6 -8.8(13) . . . .
Dy2 O7 C37 C38 168.3(6) . . . .
Dy1 O6 C37 O7 -6.6(14) . . . .
Dy1 O6 C37 C38 176.3(6) . . . .
Co1 O5 C36 C30 47.0(7) . . . .
Dy1 O5 C36 C30 160.5(5) . . . .
Dy2 O5 C36 C30 -66.7(7) 3_655 . . .
C35 C30 C36 O5 127.4(7) . . . .
C31 C30 C36 O5 -59.1(8) . . . .
C21 C22 C23 C24 179.5(8) . . . .
C21 C22 C23 C28 1.5(11) . . . .
C27 C28 C23 C24 1.8(11) . . . .
C19 C28 C23 C24 -179.7(7) . . . .
C27 C28 C23 C22 179.8(7) . . . .
C19 C28 C23 C22 -1.6(10) . . . .
C9 C10 C5 C6 1.7(11) . . . .
C1 C10 C5 C6 -178.8(7) . . . .
C9 C10 C5 C4 -178.5(7) . . . .
C1 C10 C5 C4 1.0(11) . . . .
C3 C4 C5 C6 179.5(8) . . . .
C3 C4 C5 C10 -0.2(12) . . . .
C22 C23 C24 C25 -178.7(8) . . . .
C28 C23 C24 C25 -0.8(12) . . . .
C13 N1 C11 C1 167.4(7) . . . .
Co1 N1 C11 C1 -6.8(10) . . . .
C2 C1 C11 N1 -23.8(11) . . . .
C10 C1 C11 N1 167.0(7) . . . .
C31 C30 C35 C34 1.6(11) . . . .
C36 C30 C35 C34 175.2(7) . . . .
C5 C4 C3 C2 1.0(12) . . . .
C17 C12 C13 C14 -1.5(11) . . . .
C18 C12 C13 C14 -176.6(6) . . . .
C17 C12 C13 N1 -177.0(6) . . . .
C18 C12 C13 N1 7.9(9) . . . .
C11 N1 C13 C14 59.8(10) . . . .
Co1 N1 C13 C14 -125.6(6) . . . .
C11 N1 C13 C12 -124.9(7) . . . .
Co1 N1 C13 C12 49.8(7) . . . .
C12 C13 C14 C15 2.7(11) . . . .
N1 C13 C14 C15 177.8(7) . . . .
Co1 O2 C2 C1 27.3(9) . . . .
Dy2 O2 C2 C1 -142.7(6) 3_655 . . .
Co1 O2 C2 C3 -153.9(5) . . . .
Dy2 O2 C2 C3 36.1(11) 3_655 . . .
C11 C1 C2 O2 12.8(10) . . . .
C10 C1 C2 O2 -178.0(6) . . . .
C11 C1 C2 C3 -166.0(6) . . . .
C10 C1 C2 C3 3.2(10) . . . .
C4 C3 C2 O2 178.7(7) . . . .
C4 C3 C2 C1 -2.5(11) . . . .
C13 C12 C17 C16 0.5(11) . . . .
C18 C12 C17 C16 175.5(7) . . . .
C12 C17 C16 C15 -0.7(12) . . . .
C17 C16 C15 C14 1.9(13) . . . .
C13 C14 C15 C16 -2.9(12) . . . .
C5 C10 C9 C8 -2.0(12) . . . .
C1 C10 C9 C8 178.5(8) . . . .
C32 C33 C34 C35 -1.5(14) . . . .
C30 C35 C34 C33 0.5(13) . . . .
C23 C24 C25 C26 -0.1(14) . . . .
Dy2 O9 C39 O8 -13.8(7) . . . .
Dy2 O9 C39 C40 164.8(7) . . . .
Dy1 O8 C39 O9 141.5(8) . . . .
Dy2 O8 C39 O9 13.4(7) . . . .
Dy1 O8 C39 C40 -37.2(15) . . . .
Dy2 O8 C39 C40 -165.2(7) . . . .
Dy1 O8 C39 Dy2 128.0(10) . . . .
C10 C9 C8 C7 1.5(14) . . . .
C24 C25 C26 C27 0.0(14) . . . .
C28 C27 C26 C25 1.1(13) . . . .
C30 C31 C32 C33 2.0(11) . . . .
N2 C31 C32 C33 -179.6(7) . . . .
C34 C33 C32 C31 0.2(13) . . . .
C9 C8 C7 C6 -0.7(15) . . . .
Dy2 O16 C41 N5 -105.2(10) . . . .
C42 N5 C41 O16 4.7(15) . . . .
C43 N5 C41 O16 174.5(10) . . . .
C8 C7 C6 C5 0.3(15) . . . .
C10 C5 C6 C7 -0.9(13) . . . .
C4 C5 C6 C7 179.4(9) . . . .
